data_2220251
loop_
_publ_author_name
'Shi, Kai-Ge'
'Yang, Guang'
'Ng, Seik Weng'

_publ_section_title
;
 4-Amino-3-(4-hydroxyphenyl)-1<i>H</i>-1,2,4-triazol-5(4<i>H</i>)-one
;
_journal_coeditor_code IM2089
_journal_issue 12
_journal_name_full 'Acta Crystallographica Section E'
_journal_page_first o2483
_journal_paper_doi 10.1107/S1600536808039688
_journal_volume 64
_journal_year 2008
_chemical_formula_iupac 'C8 H8 N4 O2'
_chemical_formula_moiety 'C8 H8 N4 O2'
_chemical_formula_sum 'C8 H8 N4 O2'
_chemical_formula_weight 192.18
_chemical_name_systematic
;
4-Amino-3-(4-hydroxyphenyl)-1H-1,2,4-triazol-5(4H)-one
;
_space_group_IT_number 2
_symmetry_cell_setting triclinic
_symmetry_space_group_name_Hall '-P 1'
_symmetry_space_group_name_H-M 'P -1'
_atom_sites_solution_hydrogens geom
_atom_sites_solution_primary direct
_atom_sites_solution_secondary difmap
_audit_creation_method SHELXL-97
_cell_angle_alpha 106.690(10)
_cell_angle_beta 102.328(9)
_cell_angle_gamma 106.712(2)
_cell_formula_units_Z 2
_cell_length_a 6.5340(10)
_cell_length_b 7.3300(10)
_cell_length_c 9.8040(10)
_cell_measurement_reflns_used 986
_cell_measurement_temperature 295(2)
_cell_measurement_theta_max 26.7
_cell_measurement_theta_min 2.3
_cell_volume 407.72(10)
_computing_cell_refinement 'SAINT (Bruker, 2007)'
_computing_data_collection 'APEX2 (Bruker, 2007)'
_computing_data_reduction 'SAINT (Bruker, 2007)'
_computing_molecular_graphics 'X-SEED (Barbour, 2001)'
_computing_publication_material 'publCIF (Westrip, 2008)'
_computing_structure_refinement 'SHELXL97 (Sheldrick, 2008)'
_computing_structure_solution 'SHELXS97 (Sheldrick, 2008)'
_diffrn_ambient_temperature 295(2)
_diffrn_measured_fraction_theta_full 0.995
_diffrn_measured_fraction_theta_max 0.995
_diffrn_measurement_device_type 'Bruker APEXII area-detector'
_diffrn_measurement_method '\f and \w'
_diffrn_radiation_monochromator graphite
_diffrn_radiation_source 'fine-focus sealed tube'
_diffrn_radiation_type MoK\a
_diffrn_radiation_wavelength 0.71073
_diffrn_reflns_av_R_equivalents 0.0170
_diffrn_reflns_av_sigmaI/netI 0.0264
_diffrn_reflns_limit_h_max 7
_diffrn_reflns_limit_h_min -7
_diffrn_reflns_limit_k_max 8
_diffrn_reflns_limit_k_min -8
_diffrn_reflns_limit_l_max 11
_diffrn_reflns_limit_l_min -11
_diffrn_reflns_number 3032
_diffrn_reflns_theta_full 25.00
_diffrn_reflns_theta_max 25.00
_diffrn_reflns_theta_min 2.29
_diffrn_standards_decay_% 0
_diffrn_standards_interval_count 0
_diffrn_standards_interval_time 0
_diffrn_standards_number 0
_exptl_absorpt_coefficient_mu 0.118
_exptl_absorpt_correction_type none
_exptl_crystal_colour Colorless
_exptl_crystal_density_diffrn 1.565
_exptl_crystal_density_method 'not measured'
_exptl_crystal_description Block
_exptl_crystal_F_000 200
_exptl_crystal_size_max 0.25
_exptl_crystal_size_mid 0.16
_exptl_crystal_size_min 0.04
_refine_diff_density_max 0.142
_refine_diff_density_min -0.186
_refine_ls_extinction_method none
_refine_ls_goodness_of_fit_ref 1.033
_refine_ls_hydrogen_treatment mixed
_refine_ls_matrix_type full
_refine_ls_number_parameters 143
_refine_ls_number_reflns 1434
_refine_ls_number_restraints 4
_refine_ls_restrained_S_all 1.033
_refine_ls_R_factor_all 0.0533
_refine_ls_R_factor_gt 0.0393
_refine_ls_shift/su_max 0.001
_refine_ls_shift/su_mean 0.001
_refine_ls_structure_factor_coef Fsqd
_refine_ls_weighting_details 'calc w=1/[\s^2^(Fo^2^)+(0.0565P)^2^+0.1018P] where P=(Fo^2^+2Fc^2^)/3'
_refine_ls_weighting_scheme calc
_refine_ls_wR_factor_gt 0.0946
_refine_ls_wR_factor_ref 0.1093
_reflns_number_gt 1115
_reflns_number_total 1434
_reflns_threshold_expression I>2\s(I)
_cod_data_source_file im2089.cif
_cod_data_source_block I
_cod_depositor_comments
;
The following automatic conversions were performed:
'_symmetry_cell_setting' value 'Triclinic' changed to 'triclinic'
according to '/home/saulius/struct/CIF-dictionaries/cif_core.dic'
dictionary named 'cif_core.dic' version 2.4.1 from
2010-06-29.

'_exptl_absorpt_correction_type' value 'None' changed to
'none' according to '/home/saulius/struct/CIF-dictionaries/cif_core.dic'
dictionary named 'cif_core.dic' version 2.4.1 from 2010-06-29.

Automatic conversion script
Id: cif_fix_enum 1527 2010-12-29 10:47:43Z saulius 

The following automatic conversions were performed:

'_symmetry_cell_setting' value 'Triclinic' changed to 'triclinic'
according to /home/saulius/struct/CIF-dictionaries/cif_core.dic
dictionary named 'cif_core.dic' version 2.4.1 from
2010-06-29.

'_exptl_absorpt_correction_type' value 'None' changed to
'none' according to
/home/saulius/struct/CIF-dictionaries/cif_core.dic dictionary named
'cif_core.dic' version 2.4.1 from 2010-06-29.

Automatic conversion script
Id: cif_fix_values 1715 2011-07-08 13:25:40Z adriana 
;
_cod_original_cell_volume 407.70(10)
_cod_database_code 2220251
_cod_database_fobs_code 2220251

loop_
_symmetry_equiv_pos_as_xyz
'x, y, z'
'-x, -y, -z'

loop_
_atom_site_type_symbol
_atom_site_label
_atom_site_fract_x
_atom_site_fract_y
_atom_site_fract_z
_atom_site_U_iso_or_equiv
_atom_site_adp_type
_atom_site_calc_flag
_atom_site_refinement_flags
_atom_site_occupancy
O O1 0.3462(2) 0.3381(2) 0.06978(15) 0.0481(4) Uani d D 1
O O2 0.6706(2) 1.2219(2) 1.00449(15) 0.0456(4) Uani d . 1
N N1 0.8848(3) 1.0137(3) 0.72942(18) 0.0423(5) Uani d . 1
N N2 0.9057(3) 1.1419(3) 0.87015(19) 0.0444(5) Uani d D 1
N N3 0.5523(2) 0.9858(2) 0.75552(16) 0.0319(4) Uani d . 1
N N4 0.3171(3) 0.9141(3) 0.7256(2) 0.0420(5) Uani d D 1
C C1 0.7075(3) 1.1281(3) 0.8902(2) 0.0361(5) Uani d . 1
C C2 0.6672(3) 0.9197(3) 0.6610(2) 0.0314(4) Uani d . 1
C C3 0.5739(3) 0.7693(3) 0.5056(2) 0.0302(4) Uani d . 1
C C4 0.3450(3) 0.6652(3) 0.4264(2) 0.0373(5) Uani d . 1
H H4A 0.2398 0.6910 0.4719 0.045 Uiso calc R 1
C C5 0.2715(3) 0.5241(3) 0.2810(2) 0.0402(5) Uani d . 1
H H5 0.1177 0.4571 0.2289 0.048 Uiso calc R 1
C C6 0.4261(3) 0.4820(3) 0.2127(2) 0.0342(5) Uani d . 1
C C7 0.6551(3) 0.5851(3) 0.2893(2) 0.0387(5) Uani d . 1
H H7 0.7598 0.5593 0.2432 0.046 Uiso calc R 1
C C8 0.7269(3) 0.7262(3) 0.4342(2) 0.0386(5) Uani d . 1
H H8 0.8808 0.7942 0.4854 0.046 Uiso calc R 1
H H1 0.450(3) 0.301(4) 0.043(3) 0.067(8) Uiso d D 1
H H2 1.037(2) 1.204(3) 0.937(2) 0.054(7) Uiso d D 1
H H4 0.294(5) 0.881(4) 0.801(2) 0.076(9) Uiso d D 1
H H40 0.273(4) 1.013(3) 0.732(3) 0.078(10) Uiso d D 1

loop_
_atom_site_aniso_label
_atom_site_aniso_U_11
_atom_site_aniso_U_22
_atom_site_aniso_U_33
_atom_site_aniso_U_12
_atom_site_aniso_U_13
_atom_site_aniso_U_23
O1 0.0338(8) 0.0580(10) 0.0293(8) 0.0155(7) 0.0038(6) -0.0101(7)
O2 0.0431(9) 0.0556(9) 0.0288(8) 0.0213(7) 0.0126(6) -0.0008(7)
N1 0.0305(9) 0.0498(10) 0.0295(9) 0.0122(8) 0.0071(7) -0.0045(8)
N2 0.0288(9) 0.0540(11) 0.0268(9) 0.0114(8) 0.0029(7) -0.0095(8)
N3 0.0271(8) 0.0396(9) 0.0245(8) 0.0135(7) 0.0099(6) 0.0032(7)
N4 0.0295(9) 0.0559(12) 0.0343(10) 0.0172(9) 0.0124(8) 0.0053(9)
C1 0.0347(11) 0.0406(11) 0.0262(10) 0.0156(9) 0.0081(8) 0.0025(9)
C2 0.0301(10) 0.0349(10) 0.0259(10) 0.0132(8) 0.0097(8) 0.0051(8)
C3 0.0312(10) 0.0325(10) 0.0255(10) 0.0135(8) 0.0103(8) 0.0061(8)
C4 0.0309(10) 0.0442(12) 0.0320(11) 0.0165(9) 0.0111(8) 0.0042(9)
C5 0.0264(10) 0.0472(12) 0.0343(11) 0.0120(9) 0.0056(8) 0.0023(9)
C6 0.0339(11) 0.0380(11) 0.0246(10) 0.0136(9) 0.0075(8) 0.0043(8)
C7 0.0316(11) 0.0476(12) 0.0297(11) 0.0153(9) 0.0124(8) 0.0019(9)
C8 0.0276(10) 0.0450(12) 0.0310(11) 0.0110(9) 0.0067(8) 0.0017(9)

loop_
_atom_type_symbol
_atom_type_description
_atom_type_scat_dispersion_real
_atom_type_scat_dispersion_imag
_atom_type_scat_source
C C 0.0033 0.0016 'International Tables Vol C Tables 4.2.6.8 and 6.1.1.4'
H H 0.0000 0.0000 'International Tables Vol C Tables 4.2.6.8 and 6.1.1.4'
N N 0.0061 0.0033 'International Tables Vol C Tables 4.2.6.8 and 6.1.1.4'
O O 0.0106 0.0060 'International Tables Vol C Tables 4.2.6.8 and 6.1.1.4'

loop_
_geom_angle_atom_site_label_1
_geom_angle_atom_site_label_2
_geom_angle_atom_site_label_3
_geom_angle
C6 O1 H1 112.3(18)
C2 N1 N2 104.87(15)
C1 N2 N1 112.93(16)
C1 N2 H2 127.2(16)
N1 N2 H2 119.0(16)
C1 N3 C2 108.48(15)
C1 N3 N4 124.53(15)
C2 N3 N4 126.90(16)
N3 N4 H4 105.8(19)
N3 N4 H40 109.5(19)
H4 N4 H40 104(3)
O2 C1 N2 128.18(18)
O2 C1 N3 127.92(18)
N2 C1 N3 103.90(16)
N1 C2 N3 109.81(15)
N1 C2 C3 121.80(16)
N3 C2 C3 128.39(16)
C4 C3 C8 117.99(17)
C4 C3 C2 124.64(17)
C8 C3 C2 117.37(17)
C5 C4 C3 120.93(18)
C5 C4 H4A 119.5
C3 C4 H4A 119.5
C4 C5 C6 120.17(18)
C4 C5 H5 119.9
C6 C5 H5 119.9
O1 C6 C5 118.31(17)
O1 C6 C7 121.86(17)
C5 C6 C7 119.83(17)
C8 C7 C6 119.58(18)
C8 C7 H7 120.2
C6 C7 H7 120.2
C7 C8 C3 121.49(18)
C7 C8 H8 119.3
C3 C8 H8 119.3

loop_
_geom_bond_atom_site_label_1
_geom_bond_atom_site_label_2
_geom_bond_distance
O1 C6 1.368(2)
O1 H1 0.861(10)
O2 C1 1.247(2)
N1 C2 1.308(2)
N1 N2 1.381(2)
N2 C1 1.331(3)
N2 H2 0.860(10)
N3 C1 1.374(2)
N3 C2 1.380(2)
N3 N4 1.407(2)
N4 H4 0.868(10)
N4 H40 0.846(10)
C2 C3 1.470(2)
C3 C4 1.389(3)
C3 C8 1.394(3)
C4 C5 1.381(3)
C4 H4A 0.9300
C5 C6 1.383(3)
C5 H5 0.9300
C6 C7 1.385(3)
C7 C8 1.379(3)
C7 H7 0.9300
C8 H8 0.9300

loop_
_geom_hbond_atom_site_label_D
_geom_hbond_atom_site_label_H
_geom_hbond_atom_site_label_A
_geom_hbond_site_symmetry_A
_geom_hbond_distance_DH
_geom_hbond_distance_HA
_geom_hbond_distance_DA
_geom_hbond_angle_DHA
_geom_hbond_publ_flag
O1 H1 O2 1_544 0.860(10) 1.780(10) 2.633(2) 175(3) yes
N2 H2 O1 1_666 0.860(10) 1.930(10) 2.789(2) 173(2) yes
N4 H4 O2 2_677 0.870(10) 2.240(10) 3.077(3) 163(2) yes

loop_
_geom_torsion_atom_site_label_1
_geom_torsion_atom_site_label_2
_geom_torsion_atom_site_label_3
_geom_torsion_atom_site_label_4
_geom_torsion
C2 N1 N2 C1 0.4(2)
N1 N2 C1 O2 179.29(19)
N1 N2 C1 N3 -0.6(2)
C2 N3 C1 O2 -179.4(2)
N4 N3 C1 O2 -2.7(3)
C2 N3 C1 N2 0.5(2)
N4 N3 C1 N2 177.19(19)
N2 N1 C2 N3 -0.1(2)
N2 N1 C2 C3 179.42(17)
C1 N3 C2 N1 -0.2(2)
N4 N3 C2 N1 -176.86(19)
C1 N3 C2 C3 -179.71(18)
N4 N3 C2 C3 3.7(3)
N1 C2 C3 C4 -179.6(2)
N3 C2 C3 C4 -0.2(3)
N1 C2 C3 C8 1.5(3)
N3 C2 C3 C8 -179.08(18)
C8 C3 C4 C5 -0.3(3)
C2 C3 C4 C5 -179.17(18)
C3 C4 C5 C6 0.9(3)
C4 C5 C6 O1 178.66(18)
C4 C5 C6 C7 -1.4(3)
O1 C6 C7 C8 -178.87(18)
C5 C6 C7 C8 1.2(3)
C6 C7 C8 C3 -0.5(3)
C4 C3 C8 C7 0.1(3)
C2 C3 C8 C7 179.05(18)

loop_
_cod_related_entry_id
_cod_related_entry_database
_cod_related_entry_code
1 ChemSpider 30655667
